data_7242161
loop_
_publ_author_name
'Wang, Ruirui'
'Yao, Binling'
'Bai, Feifei'
'Wang, Wen'
'Li, Licun'
'Ma, Yue'
'Wang, Qinglun'
'Zhao, Bin'
'Zhang, Yuanzhu'

_publ_section_title
;
 A seven-coordinated DyIII single-ion magnet with C2v symmetry constructed
 by a multidentate Schiff-base ligand
;
_journal_issue 8
_journal_name_full CrystEngComm
_journal_page_first 1718
_journal_page_last 1722
_journal_paper_doi 10.1039/D0CE01826K
_journal_volume 23
_journal_year 2021
_chemical_formula_moiety 'C28 H24 Cl3 N2 O5 Tb'
_chemical_formula_sum 'C28 H24 Cl3 N2 O5 Tb'
_chemical_formula_weight 733.76
_space_group_crystal_system triclinic
_space_group_IT_number 2
_space_group_name_Hall '-P 1'
_space_group_name_H-M_alt 'P -1'
_atom_sites_solution_hydrogens mixed
_atom_sites_solution_primary iterative
_audit_creation_date 2020-04-15
_audit_creation_method
;
Olex2 1.2
(compiled 2018.05.29 svn.r3508 for OlexSys, GUI svn.r5506)
;
_audit_update_record
;
2020-10-19 deposited with the CCDC.	2021-01-21 downloaded from the CCDC.
;
_cell_angle_alpha 101.392(2)
_cell_angle_beta 90.257(2)
_cell_angle_gamma 98.318(2)
_cell_formula_units_Z 2
_cell_length_a 8.1546(5)
_cell_length_b 12.2361(7)
_cell_length_c 14.7108(8)
_cell_measurement_reflns_used 9920
_cell_measurement_temperature 299(2)
_cell_measurement_theta_max 26.91
_cell_measurement_theta_min 2.83
_cell_volume 1422.97(14)
_computing_cell_refinement 'SAINT V8.38A (?, 2016)'
_computing_data_reduction 'SAINT V8.38A (?, 2016)'
_computing_molecular_graphics 'Olex2 (Dolomanov et al., 2009)'
_computing_publication_material 'Olex2 (Dolomanov et al., 2009)'
_computing_structure_refinement 'XL (Sheldrick, 2008)'
_computing_structure_solution 'olex2.solve (Bourhis et al., 2015)'
_diffrn_ambient_temperature 299.12
_diffrn_measured_fraction_theta_full 0.998
_diffrn_measured_fraction_theta_max 0.983
_diffrn_measurement_device_type 'Bruker APEX-II CCD'
_diffrn_measurement_method '\f and \w scans'
_diffrn_radiation_type MoK\a
_diffrn_radiation_wavelength 0.71073
_diffrn_reflns_av_R_equivalents 0.0435
_diffrn_reflns_av_unetI/netI 0.0364
_diffrn_reflns_Laue_measured_fraction_full 0.998
_diffrn_reflns_Laue_measured_fraction_max 0.983
_diffrn_reflns_limit_h_max 10
_diffrn_reflns_limit_h_min -9
_diffrn_reflns_limit_k_max 15
_diffrn_reflns_limit_k_min -15
_diffrn_reflns_limit_l_max 18
_diffrn_reflns_limit_l_min -19
_diffrn_reflns_number 27225
_diffrn_reflns_point_group_measured_fraction_full 0.998
_diffrn_reflns_point_group_measured_fraction_max 0.983
_diffrn_reflns_theta_full 25.242
_diffrn_reflns_theta_max 27.511
_diffrn_reflns_theta_min 2.827
_diffrn_standards_number 0
_exptl_absorpt_coefficient_mu 2.807
_exptl_absorpt_correction_T_max 0.7455
_exptl_absorpt_correction_T_min 0.6602
_exptl_absorpt_correction_type none
_exptl_absorpt_process_details
;
SADABS-2016/2 (Bruker,2016/2) was used for absorption correction.
wR2(int) was 0.0578 before and 0.0446 after correction.
The Ratio of minimum to maximum transmission is 0.8856.
The \l/2 correction factor is Not present.
;
_exptl_crystal_colour yellow
_exptl_crystal_density_diffrn 1.713
_exptl_crystal_description block
_exptl_crystal_F_000 724
_refine_diff_density_max 1.469
_refine_diff_density_min -1.024
_refine_diff_density_rms 0.097
_refine_ls_extinction_method none
_refine_ls_goodness_of_fit_ref 1.035
_refine_ls_hydrogen_treatment mixed
_refine_ls_matrix_type full
_refine_ls_number_parameters 358
_refine_ls_number_reflns 6441
_refine_ls_number_restraints 0
_refine_ls_restrained_S_all 1.035
_refine_ls_R_factor_all 0.0479
_refine_ls_R_factor_gt 0.0320
_refine_ls_shift/su_max 0.001
_refine_ls_shift/su_mean 0.000
_refine_ls_structure_factor_coef Fsqd
_refine_ls_weighting_details 'w=1/[\s^2^(Fo^2^)+(0.0301P)^2^+1.7813P] where P=(Fo^2^+2Fc^2^)/3'
_refine_ls_weighting_scheme calc
_refine_ls_wR_factor_gt 0.0656
_refine_ls_wR_factor_ref 0.0709
_reflns_Friedel_coverage 0.000
_reflns_number_gt 5346
_reflns_number_total 6441
_reflns_threshold_expression 'I > 2\s(I)'
_cod_data_source_file d0ce01826k2.cif
_cod_data_source_block 1
_cod_depositor_comments 'Adding full bibliography for 7242160--7242161.cif.'
_cod_database_code 7242161
_shelx_shelxl_version_number 2014/7
_shelx_space_group_comment
;
The symmetry employed for this shelxl refinement is uniquely defined
by the following loop, which should always be used as a source of
symmetry information in preference to the above space-group names.
They are only intended as comments.
;
_olex2_refinement_description
;
1. Fixed Uiso
 At 1.2 times of:
  All C(H) groups, All N(H) groups
 At 1.5 times of:
  All C(H,H,H) groups
2.a Aromatic/amide H refined with riding coordinates:
 N9(H9), N10(H10), C2(H2), C3(H3), C4(H4), C10(H10A), C11(H11), C12(H12),
 C13(H13), C16(H16), C17(H17), C18(H18), C19(H19), C20(H20), C25(H25), C26(H26),
  C27(H27)
2.b Idealised Me refined as rotating group:
 C24(H24A,H24B,H24C), C28(H28A,H28B,H28C)
;
_olex2_submission_special_instructions 'No special instructions were received'

loop_
_space_group_symop_operation_xyz
'x, y, z'
'-x, -y, -z'

loop_
_atom_site_label
_atom_site_type_symbol
_atom_site_fract_x
_atom_site_fract_y
_atom_site_fract_z
_atom_site_U_iso_or_equiv
_atom_site_adp_type
_atom_site_occupancy
_atom_site_site_symmetry_order
_atom_site_calc_flag
_atom_site_refinement_flags_posn
_atom_site_refinement_flags_adp
_atom_site_refinement_flags_occupancy
_atom_site_disorder_assembly
_atom_site_disorder_group
Tb1 Tb 0.22364(3) 0.28451(2) 0.71884(2) 0.03330(6) Uani 1 1 d . . . . .
Cl8 Cl -0.04523(15) 0.22456(11) 0.81050(8) 0.0630(3) Uani 1 1 d . . . . .
Cl6 Cl 0.53911(15) 0.33186(11) 0.67941(8) 0.0608(3) Uani 1 1 d . . . . .
Cl7 Cl 0.24077(18) 0.07189(9) 0.64850(8) 0.0631(3) Uani 1 1 d . . . . .
O3 O 0.3644(3) 0.2457(2) 0.86233(18) 0.0416(6) Uani 1 1 d . . . . .
O2 O 0.2653(3) 0.4328(2) 0.84258(16) 0.0374(6) Uani 1 1 d . . . . .
O11 O 0.3661(4) 0.7221(2) 0.78499(17) 0.0415(6) Uani 1 1 d . . . . .
O5 O 0.0107(4) 0.2409(2) 0.58738(19) 0.0513(8) Uani 1 1 d . . . . .
O4 O 0.2017(4) 0.4299(2) 0.64184(17) 0.0400(6) Uani 1 1 d . . . . .
N9 N 0.2023(4) 0.6311(2) 0.9133(2) 0.0344(7) Uani 1 1 d . . . . .
H9 H 0.2288 0.5834 0.8666 0.041 Uiso 1 1 calc R . . . .
N10 N 0.3622(4) 0.6206(2) 0.6034(2) 0.0331(7) Uani 1 1 d . . . . .
H10 H 0.3302 0.5824 0.6449 0.040 Uiso 1 1 calc R . . . .
C1 C 0.3445(5) 0.3208(3) 0.9432(3) 0.0345(8) Uani 1 1 d . . . . .
C2 C 0.3740(5) 0.3067(4) 1.0319(3) 0.0425(9) Uani 1 1 d . . . . .
H2 H 0.4142 0.2422 1.0411 0.051 Uiso 1 1 calc R . . . .
C3 C 0.3443(6) 0.3879(4) 1.1080(3) 0.0499(11) Uani 1 1 d . . . . .
H3 H 0.3650 0.3773 1.1676 0.060 Uiso 1 1 calc R . . . .
C4 C 0.2855(5) 0.4822(4) 1.0964(3) 0.0452(10) Uani 1 1 d . . . . .
H4 H 0.2644 0.5353 1.1479 0.054 Uiso 1 1 calc R . . . .
C5 C 0.2561(5) 0.5005(3) 1.0059(2) 0.0338(8) Uani 1 1 d . . . . .
C6 C 0.2870(4) 0.4195(3) 0.9272(2) 0.0316(8) Uani 1 1 d . . . . .
C7 C 0.2071(5) 0.6032(3) 0.9939(2) 0.0356(8) Uani 1 1 d . . . . .
C8 C 0.1578(5) 0.7325(3) 0.8947(3) 0.0351(8) Uani 1 1 d . . . . .
C9 C 0.2420(5) 0.7789(3) 0.8261(2) 0.0351(8) Uani 1 1 d . . . . .
C10 C 0.1982(5) 0.8747(3) 0.8022(3) 0.0444(10) Uani 1 1 d . . . . .
H10A H 0.2535 0.9058 0.7560 0.053 Uiso 1 1 calc R . . . .
C11 C 0.0704(6) 0.9242(4) 0.8481(4) 0.0600(13) Uani 1 1 d . . . . .
H11 H 0.0398 0.9886 0.8324 0.072 Uiso 1 1 calc R . . . .
C12 C -0.0100(6) 0.8787(4) 0.9159(4) 0.0638(13) Uani 1 1 d . . . . .
H12 H -0.0951 0.9125 0.9463 0.077 Uiso 1 1 calc R . . . .
C13 C 0.0333(5) 0.7829(4) 0.9401(3) 0.0511(11) Uani 1 1 d . . . . .
H13 H -0.0215 0.7528 0.9869 0.061 Uiso 1 1 calc R . . . .
C14 C 0.4699(5) 0.7751(3) 0.7270(3) 0.0373(8) Uani 1 1 d . . . . .
C15 C 0.4663(5) 0.7253(3) 0.6336(3) 0.0348(8) Uani 1 1 d . . . . .
C16 C 0.5636(5) 0.7785(3) 0.5738(3) 0.0472(10) Uani 1 1 d . . . . .
H16 H 0.5606 0.7466 0.5108 0.057 Uiso 1 1 calc R . . . .
C17 C 0.6643(6) 0.8780(4) 0.6072(3) 0.0561(12) Uani 1 1 d . . . . .
H17 H 0.7272 0.9146 0.5665 0.067 Uiso 1 1 calc R . . . .
C18 C 0.6735(6) 0.9249(4) 0.7012(3) 0.0555(12) Uani 1 1 d . . . . .
H18 H 0.7449 0.9914 0.7236 0.067 Uiso 1 1 calc R . . . .
C19 C 0.5772(6) 0.8732(3) 0.7611(3) 0.0487(10) Uani 1 1 d . . . . .
H19 H 0.5840 0.9039 0.8244 0.058 Uiso 1 1 calc R . . . .
C20 C 0.3114(5) 0.5779(3) 0.5185(3) 0.0372(8) Uani 1 1 d . . . . .
H20 H 0.3441 0.6194 0.4734 0.045 Uiso 1 1 calc R . . . .
C21 C 0.2100(5) 0.4730(3) 0.4898(3) 0.0369(8) Uani 1 1 d . . . . .
C22 C 0.1569(5) 0.4047(3) 0.5544(2) 0.0332(8) Uani 1 1 d . . . . .
C23 C 0.0520(5) 0.3013(3) 0.5188(3) 0.0371(8) Uani 1 1 d . . . . .
C24 C -0.1232(7) 0.1474(4) 0.5662(4) 0.0660(14) Uani 1 1 d . . . . .
H24A H -0.0888 0.0883 0.5205 0.099 Uiso 1 1 calc GR . . . .
H24B H -0.2182 0.1723 0.5425 0.099 Uiso 1 1 calc GR . . . .
H24C H -0.1515 0.1196 0.6216 0.099 Uiso 1 1 calc GR . . . .
C25 C 0.0048(5) 0.2682(4) 0.4271(3) 0.0468(10) Uani 1 1 d . . . . .
H25 H -0.0635 0.2000 0.4059 0.056 Uiso 1 1 calc R . . . .
C26 C 0.0605(6) 0.3385(4) 0.3651(3) 0.0545(11) Uani 1 1 d . . . . .
H26 H 0.0290 0.3161 0.3026 0.065 Uiso 1 1 calc R . . . .
C27 C 0.1590(6) 0.4379(4) 0.3949(3) 0.0488(10) Uani 1 1 d . . . . .
H27 H 0.1936 0.4836 0.3530 0.059 Uiso 1 1 calc R . . . .
C28 C 0.4651(7) 0.1605(4) 0.8655(4) 0.0638(14) Uani 1 1 d . . . . .
H28A H 0.5723 0.1948 0.8923 0.096 Uiso 1 1 calc GR . . . .
H28B H 0.4771 0.1195 0.8037 0.096 Uiso 1 1 calc GR . . . .
H28C H 0.4137 0.1097 0.9026 0.096 Uiso 1 1 calc GR . . . .
H7 H 0.181(5) 0.656(3) 1.047(3) 0.036(10) Uiso 1 1 d . . . . .

loop_
_atom_site_aniso_label
_atom_site_aniso_U_11
_atom_site_aniso_U_22
_atom_site_aniso_U_33
_atom_site_aniso_U_23
_atom_site_aniso_U_13
_atom_site_aniso_U_12
Tb1 0.05260(12) 0.02384(9) 0.02340(9) 0.00536(6) 0.00300(7) 0.00453(7)
Cl8 0.0580(7) 0.0766(8) 0.0457(6) -0.0009(6) 0.0137(5) -0.0014(6)
Cl6 0.0585(7) 0.0798(8) 0.0433(6) 0.0182(6) 0.0128(5) -0.0004(6)
Cl7 0.1044(10) 0.0318(5) 0.0526(6) 0.0010(5) -0.0015(6) 0.0183(6)
O3 0.0557(17) 0.0365(14) 0.0361(14) 0.0098(11) 0.0053(12) 0.0148(13)
O2 0.0614(18) 0.0293(13) 0.0222(12) 0.0061(10) 0.0012(11) 0.0076(12)
O11 0.0616(18) 0.0306(13) 0.0354(14) 0.0115(11) 0.0166(12) 0.0103(12)
O5 0.073(2) 0.0315(14) 0.0448(16) 0.0114(12) -0.0151(15) -0.0127(14)
O4 0.0626(18) 0.0270(12) 0.0294(13) 0.0083(10) -0.0077(12) -0.0006(12)
N9 0.0438(18) 0.0283(15) 0.0278(15) 0.0011(12) 0.0051(13) 0.0002(13)
N10 0.0407(18) 0.0291(15) 0.0306(15) 0.0098(12) 0.0056(13) 0.0036(13)
C1 0.035(2) 0.0336(19) 0.0354(19) 0.0121(15) 0.0018(15) -0.0008(16)
C2 0.042(2) 0.048(2) 0.042(2) 0.0226(18) -0.0024(17) 0.0004(18)
C3 0.058(3) 0.064(3) 0.030(2) 0.0214(19) -0.0045(18) -0.002(2)
C4 0.058(3) 0.048(2) 0.0257(18) 0.0079(17) 0.0013(17) -0.007(2)
C5 0.038(2) 0.0340(18) 0.0265(17) 0.0069(14) 0.0011(15) -0.0051(16)
C6 0.0344(19) 0.0319(18) 0.0266(17) 0.0080(14) 0.0012(14) -0.0042(15)
C7 0.041(2) 0.0338(19) 0.0270(18) 0.0014(15) 0.0047(16) -0.0051(16)
C8 0.040(2) 0.0288(17) 0.0333(19) 0.0011(14) 0.0002(16) 0.0013(16)
C9 0.044(2) 0.0250(16) 0.0335(19) 0.0014(14) -0.0012(16) 0.0025(15)
C10 0.055(3) 0.0308(19) 0.047(2) 0.0108(17) -0.0064(19) 0.0008(18)
C11 0.056(3) 0.039(2) 0.086(4) 0.012(2) -0.005(3) 0.012(2)
C12 0.049(3) 0.049(3) 0.095(4) 0.008(3) 0.015(3) 0.018(2)
C13 0.043(2) 0.048(2) 0.061(3) 0.009(2) 0.014(2) 0.005(2)
C14 0.049(2) 0.0301(18) 0.0345(19) 0.0108(15) 0.0085(17) 0.0072(17)
C15 0.041(2) 0.0276(17) 0.0371(19) 0.0071(15) 0.0083(16) 0.0068(16)
C16 0.059(3) 0.040(2) 0.040(2) 0.0074(18) 0.0151(19) -0.001(2)
C17 0.066(3) 0.043(2) 0.056(3) 0.011(2) 0.021(2) -0.005(2)
C18 0.062(3) 0.040(2) 0.060(3) 0.009(2) 0.006(2) -0.008(2)
C19 0.068(3) 0.036(2) 0.039(2) 0.0048(17) -0.003(2) 0.001(2)
C20 0.044(2) 0.0363(19) 0.0326(19) 0.0118(16) 0.0073(16) 0.0049(17)
C21 0.042(2) 0.0353(19) 0.0330(19) 0.0069(15) 0.0002(16) 0.0063(17)
C22 0.041(2) 0.0286(17) 0.0302(18) 0.0058(14) -0.0040(15) 0.0081(15)
C23 0.046(2) 0.0295(18) 0.0352(19) 0.0051(15) -0.0039(16) 0.0048(16)
C24 0.086(4) 0.040(2) 0.062(3) 0.014(2) -0.014(3) -0.026(2)
C25 0.052(3) 0.042(2) 0.042(2) 0.0006(18) -0.0114(19) 0.0011(19)
C26 0.064(3) 0.063(3) 0.032(2) 0.004(2) -0.010(2) 0.003(2)
C27 0.061(3) 0.056(3) 0.0287(19) 0.0137(18) -0.0022(18) -0.001(2)
C28 0.071(3) 0.052(3) 0.070(3) 0.004(2) -0.015(3) 0.030(2)

loop_
_atom_type_symbol
_atom_type_description
_atom_type_scat_dispersion_real
_atom_type_scat_dispersion_imag
_atom_type_scat_source
C C 0.0033 0.0016 'International Tables Vol C Tables 4.2.6.8 and 6.1.1.4'
H H 0.0000 0.0000 'International Tables Vol C Tables 4.2.6.8 and 6.1.1.4'
Cl Cl 0.1484 0.1585 'International Tables Vol C Tables 4.2.6.8 and 6.1.1.4'
N N 0.0061 0.0033 'International Tables Vol C Tables 4.2.6.8 and 6.1.1.4'
O O 0.0106 0.0060 'International Tables Vol C Tables 4.2.6.8 and 6.1.1.4'
Tb Tb -0.1723 4.1537 'International Tables Vol C Tables 4.2.6.8 and 6.1.1.4'

loop_
_geom_angle_atom_site_label_1
_geom_angle_atom_site_label_2
_geom_angle_atom_site_label_3
_geom_angle
_geom_angle_site_symmetry_1
_geom_angle_site_symmetry_3
_geom_angle_publ_flag
Cl6 Tb1 Cl8 160.39(4) . . ?
Cl7 Tb1 Cl8 90.58(4) . . ?
Cl7 Tb1 Cl6 88.01(4) . . ?
O3 Tb1 Cl8 80.75(7) . . ?
O3 Tb1 Cl6 79.64(7) . . ?
O3 Tb1 Cl7 84.49(6) . . ?
O2 Tb1 Cl8 82.59(7) . . ?
O2 Tb1 Cl6 88.63(8) . . ?
O2 Tb1 Cl7 149.14(7) . . ?
O2 Tb1 O3 64.74(8) . . ?
O2 Tb1 O5 129.91(10) . . ?
O2 Tb1 O4 80.95(8) . . ?
O5 Tb1 Cl8 80.65(8) . . ?
O5 Tb1 Cl6 118.05(8) . . ?
O5 Tb1 Cl7 77.83(7) . . ?
O5 Tb1 O3 154.09(9) . . ?
O4 Tb1 Cl8 114.30(8) . . ?
O4 Tb1 Cl6 81.31(8) . . ?
O4 Tb1 Cl7 128.67(7) . . ?
O4 Tb1 O3 140.83(9) . . ?
O4 Tb1 O5 64.22(9) . . ?
C1 O3 Tb1 114.3(2) . . ?
C1 O3 C28 118.5(3) . . ?
C28 O3 Tb1 127.1(3) . . ?
C6 O2 Tb1 122.6(2) . . ?
C9 O11 C14 117.1(3) . . ?
C23 O5 Tb1 112.9(2) . . ?
C23 O5 C24 117.2(3) . . ?
C24 O5 Tb1 128.3(2) . . ?
C22 O4 Tb1 118.6(2) . . ?
C7 N9 H9 116.8 . . ?
C7 N9 C8 126.5(3) . . ?
C8 N9 H9 116.8 . . ?
C15 N10 H10 117.3 . . ?
C20 N10 H10 117.3 . . ?
C20 N10 C15 125.5(3) . . ?
O3 C1 C6 112.9(3) . . ?
C2 C1 O3 126.3(3) . . ?
C2 C1 C6 120.8(4) . . ?
C1 C2 H2 119.7 . . ?
C1 C2 C3 120.6(4) . . ?
C3 C2 H2 119.7 . . ?
C2 C3 H3 119.6 . . ?
C4 C3 C2 120.8(4) . . ?
C4 C3 H3 119.6 . . ?
C3 C4 H4 119.9 . . ?
C3 C4 C5 120.2(4) . . ?
C5 C4 H4 119.9 . . ?
C6 C5 C4 120.1(3) . . ?
C7 C5 C4 120.1(3) . . ?
C7 C5 C6 119.7(3) . . ?
O2 C6 C1 119.7(3) . . ?
O2 C6 C5 122.8(3) . . ?
C5 C6 C1 117.5(3) . . ?
N9 C7 C5 122.4(3) . . ?
N9 C7 H7 118(2) . . ?
C5 C7 H7 120(2) . . ?
C9 C8 N9 117.7(3) . . ?
C13 C8 N9 122.2(4) . . ?
C13 C8 C9 120.1(4) . . ?
O11 C9 C8 115.6(3) . . ?
C10 C9 O11 124.4(4) . . ?
C10 C9 C8 120.0(4) . . ?
C9 C10 H10A 120.4 . . ?
C9 C10 C11 119.3(4) . . ?
C11 C10 H10A 120.4 . . ?
C10 C11 H11 119.9 . . ?
C12 C11 C10 120.2(4) . . ?
C12 C11 H11 119.9 . . ?
C11 C12 H12 119.6 . . ?
C11 C12 C13 120.8(4) . . ?
C13 C12 H12 119.6 . . ?
C8 C13 C12 119.6(4) . . ?
C8 C13 H13 120.2 . . ?
C12 C13 H13 120.2 . . ?
C15 C14 O11 118.1(3) . . ?
C19 C14 O11 121.4(3) . . ?
C19 C14 C15 120.4(4) . . ?
C14 C15 N10 118.1(3) . . ?
C16 C15 N10 122.6(3) . . ?
C16 C15 C14 119.3(4) . . ?
C15 C16 H16 120.0 . . ?
C17 C16 C15 120.0(4) . . ?
C17 C16 H16 120.0 . . ?
C16 C17 H17 119.7 . . ?
C16 C17 C18 120.7(4) . . ?
C18 C17 H17 119.7 . . ?
C17 C18 H18 120.0 . . ?
C19 C18 C17 119.9(4) . . ?
C19 C18 H18 120.0 . . ?
C14 C19 H19 120.2 . . ?
C18 C19 C14 119.6(4) . . ?
C18 C19 H19 120.2 . . ?
N10 C20 H20 117.7 . . ?
N10 C20 C21 124.6(3) . . ?
C21 C20 H20 117.7 . . ?
C20 C21 C22 120.9(3) . . ?
C20 C21 C27 118.7(4) . . ?
C22 C21 C27 120.3(4) . . ?
O4 C22 C21 123.9(3) . . ?
O4 C22 C23 119.5(3) . . ?
C21 C22 C23 116.6(3) . . ?
O5 C23 C22 111.6(3) . . ?
C25 C23 O5 126.1(4) . . ?
C25 C23 C22 122.4(4) . . ?
O5 C24 H24A 109.5 . . ?
O5 C24 H24B 109.5 . . ?
O5 C24 H24C 109.5 . . ?
H24A C24 H24B 109.5 . . ?
H24A C24 H24C 109.5 . . ?
H24B C24 H24C 109.5 . . ?
C23 C25 H25 120.4 . . ?
C23 C25 C26 119.2(4) . . ?
C26 C25 H25 120.4 . . ?
C25 C26 H26 119.5 . . ?
C27 C26 C25 121.1(4) . . ?
C27 C26 H26 119.5 . . ?
C21 C27 H27 119.8 . . ?
C26 C27 C21 120.4(4) . . ?
C26 C27 H27 119.8 . . ?
O3 C28 H28A 109.5 . . ?
O3 C28 H28B 109.5 . . ?
O3 C28 H28C 109.5 . . ?
H28A C28 H28B 109.5 . . ?
H28A C28 H28C 109.5 . . ?
H28B C28 H28C 109.5 . . ?

loop_
_geom_bond_atom_site_label_1
_geom_bond_atom_site_label_2
_geom_bond_distance
_geom_bond_site_symmetry_2
_geom_bond_publ_flag
Tb1 Cl8 2.6675(12) . ?
Tb1 Cl6 2.6467(12) . ?
Tb1 Cl7 2.6271(10) . ?
Tb1 O3 2.556(3) . ?
Tb1 O2 2.287(2) . ?
Tb1 O5 2.517(3) . ?
Tb1 O4 2.316(2) . ?
O3 C1 1.378(4) . ?
O3 C28 1.425(5) . ?
O2 C6 1.302(4) . ?
O11 C9 1.385(5) . ?
O11 C14 1.389(4) . ?
O5 C23 1.379(5) . ?
O5 C24 1.447(5) . ?
O4 C22 1.300(4) . ?
N9 H9 0.8600 . ?
N9 C7 1.299(5) . ?
N9 C8 1.417(5) . ?
N10 H10 0.8600 . ?
N10 C15 1.420(5) . ?
N10 C20 1.296(5) . ?
C1 C2 1.375(5) . ?
C1 C6 1.417(5) . ?
C2 H2 0.9300 . ?
C2 C3 1.390(6) . ?
C3 H3 0.9300 . ?
C3 C4 1.351(6) . ?
C4 H4 0.9300 . ?
C4 C5 1.418(5) . ?
C5 C6 1.416(5) . ?
C5 C7 1.415(5) . ?
C7 H7 0.95(4) . ?
C8 C9 1.391(5) . ?
C8 C13 1.372(6) . ?
C9 C10 1.381(5) . ?
C10 H10A 0.9300 . ?
C10 C11 1.391(6) . ?
C11 H11 0.9300 . ?
C11 C12 1.363(7) . ?
C12 H12 0.9300 . ?
C12 C13 1.382(6) . ?
C13 H13 0.9300 . ?
C14 C15 1.388(5) . ?
C14 C19 1.383(6) . ?
C15 C16 1.382(5) . ?
C16 H16 0.9300 . ?
C16 C17 1.367(6) . ?
C17 H17 0.9300 . ?
C17 C18 1.386(6) . ?
C18 H18 0.9300 . ?
C18 C19 1.370(6) . ?
C19 H19 0.9300 . ?
C20 H20 0.9300 . ?
C20 C21 1.408(5) . ?
C21 C22 1.415(5) . ?
C21 C27 1.419(5) . ?
C22 C23 1.424(5) . ?
C23 C25 1.367(5) . ?
C24 H24A 0.9600 . ?
C24 H24B 0.9600 . ?
C24 H24C 0.9600 . ?
C25 H25 0.9300 . ?
C25 C26 1.406(6) . ?
C26 H26 0.9300 . ?
C26 C27 1.349(6) . ?
C27 H27 0.9300 . ?
C28 H28A 0.9600 . ?
C28 H28B 0.9600 . ?
C28 H28C 0.9600 . ?

loop_
_geom_torsion_atom_site_label_1
_geom_torsion_atom_site_label_2
_geom_torsion_atom_site_label_3
_geom_torsion_atom_site_label_4
_geom_torsion
_geom_torsion_site_symmetry_1
_geom_torsion_site_symmetry_2
_geom_torsion_site_symmetry_3
_geom_torsion_site_symmetry_4
_geom_torsion_publ_flag
Tb1 O3 C1 C2 164.7(3) . . . . ?
Tb1 O3 C1 C6 -15.0(4) . . . . ?
Tb1 O2 C6 C1 22.7(5) . . . . ?
Tb1 O2 C6 C5 -157.5(3) . . . . ?
Tb1 O5 C23 C22 -26.3(4) . . . . ?
Tb1 O5 C23 C25 152.1(4) . . . . ?
Tb1 O4 C22 C21 -148.8(3) . . . . ?
Tb1 O4 C22 C23 29.3(5) . . . . ?
O3 C1 C2 C3 -178.1(4) . . . . ?
O3 C1 C6 O2 -2.6(5) . . . . ?
O3 C1 C6 C5 177.6(3) . . . . ?
O11 C9 C10 C11 179.6(4) . . . . ?
O11 C14 C15 N10 -2.7(5) . . . . ?
O11 C14 C15 C16 177.6(4) . . . . ?
O11 C14 C19 C18 -177.8(4) . . . . ?
O5 C23 C25 C26 -178.6(4) . . . . ?
O4 C22 C23 O5 0.6(5) . . . . ?
O4 C22 C23 C25 -177.9(4) . . . . ?
N9 C8 C9 O11 -2.2(5) . . . . ?
N9 C8 C9 C10 177.0(3) . . . . ?
N9 C8 C13 C12 -176.9(4) . . . . ?
N10 C15 C16 C17 -178.5(4) . . . . ?
N10 C20 C21 C22 -0.7(6) . . . . ?
N10 C20 C21 C27 178.0(4) . . . . ?
C1 C2 C3 C4 0.1(6) . . . . ?
C2 C1 C6 O2 177.7(3) . . . . ?
C2 C1 C6 C5 -2.1(5) . . . . ?
C2 C3 C4 C5 -1.1(7) . . . . ?
C3 C4 C5 C6 0.5(6) . . . . ?
C3 C4 C5 C7 -175.1(4) . . . . ?
C4 C5 C6 O2 -178.7(3) . . . . ?
C4 C5 C6 C1 1.1(5) . . . . ?
C4 C5 C7 N9 169.6(4) . . . . ?
C6 C1 C2 C3 1.5(6) . . . . ?
C6 C5 C7 N9 -6.0(6) . . . . ?
C7 N9 C8 C9 143.9(4) . . . . ?
C7 N9 C8 C13 -37.8(6) . . . . ?
C7 C5 C6 O2 -3.1(5) . . . . ?
C7 C5 C6 C1 176.6(3) . . . . ?
C8 N9 C7 C5 -178.8(3) . . . . ?
C8 C9 C10 C11 0.5(6) . . . . ?
C9 O11 C14 C15 -115.2(4) . . . . ?
C9 O11 C14 C19 66.4(5) . . . . ?
C9 C8 C13 C12 1.3(6) . . . . ?
C9 C10 C11 C12 0.2(7) . . . . ?
C10 C11 C12 C13 -0.2(8) . . . . ?
C11 C12 C13 C8 -0.6(8) . . . . ?
C13 C8 C9 O11 179.6(3) . . . . ?
C13 C8 C9 C10 -1.3(6) . . . . ?
C14 O11 C9 C8 -170.1(3) . . . . ?
C14 O11 C9 C10 10.8(5) . . . . ?
C14 C15 C16 C17 1.2(6) . . . . ?
C15 N10 C20 C21 179.0(4) . . . . ?
C15 C14 C19 C18 3.8(7) . . . . ?
C15 C16 C17 C18 1.8(7) . . . . ?
C16 C17 C18 C19 -2.0(8) . . . . ?
C17 C18 C19 C14 -0.8(7) . . . . ?
C19 C14 C15 N10 175.7(4) . . . . ?
C19 C14 C15 C16 -4.0(6) . . . . ?
C20 N10 C15 C14 161.1(4) . . . . ?
C20 N10 C15 C16 -19.2(6) . . . . ?
C20 C21 C22 O4 -3.1(6) . . . . ?
C20 C21 C22 C23 178.7(4) . . . . ?
C20 C21 C27 C26 -179.3(4) . . . . ?
C21 C22 C23 O5 178.9(3) . . . . ?
C21 C22 C23 C25 0.4(6) . . . . ?
C22 C21 C27 C26 -0.6(7) . . . . ?
C22 C23 C25 C26 -0.3(6) . . . . ?
C23 C25 C26 C27 -0.3(7) . . . . ?
C24 O5 C23 C22 166.6(4) . . . . ?
C24 O5 C23 C25 -15.0(6) . . . . ?
C25 C26 C27 C21 0.7(7) . . . . ?
C27 C21 C22 O4 178.2(4) . . . . ?
C27 C21 C22 C23 0.0(6) . . . . ?
C28 O3 C1 C2 -18.5(6) . . . . ?
C28 O3 C1 C6 161.8(4) . . . . ?
